data_4349184
loop_
_publ_author_name
'Tok, Oleg L.'
'R\%u\<zi\<ckov\'a, Zdenka'
'R\%u\<zi\<cka, Ale\<s'
'Hnyk, Drahom\'ir'
'\<St\'ibr, Bohumil'

_publ_section_title
;
 Prototropic \m-H<sup>8,9</sup> and \m-H<sup>9,10</sup> Tautomers Derived
 from the [nido-5,6-C<sub>2</sub>B<sub>8</sub>H<sub>11</sub>]<sup>-</sup>
 Anion.
;
_journal_issue 20
_journal_name_full 'Inorganic chemistry'
_journal_page_first 10122
_journal_page_last 10124
_journal_paper_doi 10.1021/acs.inorgchem.6b02076
_journal_volume 55
_journal_year 2016
_chemical_formula_moiety 'C8 H15 B8, C4 H12 N'
_chemical_formula_sum 'C12 H27 B8 N'
_chemical_formula_weight 271.82
_space_group_crystal_system orthorhombic
_space_group_IT_number 19
_space_group_name_Hall 'P 2ac 2ab'
_space_group_name_H-M_alt 'P 21 21 21'
_atom_sites_solution_hydrogens difmap
_audit_creation_method SHELXL-97
_cell_angle_alpha 90
_cell_angle_beta 90
_cell_angle_gamma 90
_cell_formula_units_Z 4
_cell_length_a 9.3751(5)
_cell_length_b 11.7200(8)
_cell_length_c 15.5900(8)
_cell_measurement_reflns_used 25625
_cell_measurement_temperature 150(2)
_cell_measurement_theta_max 27
_cell_measurement_theta_min 1
_cell_volume 1712.97(17)
_computing_cell_refinement 'COLLECT and DENZO'
_computing_data_collection 'COLLECT (Hooft, 1998) and DENZO (Otwinowski & Minor, 1997)'
_computing_data_reduction 'COLLECT and DENZO'
_computing_molecular_graphics 'PLATON (Spek, 2003)'
_computing_publication_material 'SHELXL-97 (Sheldrick, 2008)'
_computing_structure_refinement 'SHELXL-2013 (Sheldrick, 2013)'
_computing_structure_solution 'SIR92 (Altomare et al., 1994)'
_diffrn_ambient_temperature 150(1)
_diffrn_detector_area_resol_mean 9.091
_diffrn_measured_fraction_theta_full 0.992
_diffrn_measured_fraction_theta_max 0.993
_diffrn_measurement_device_type 'Bruker Nonius KappaCCD area detector'
_diffrn_measurement_method '\f and \w scans to fill the Ewald sphere'
_diffrn_radiation_monochromator graphite
_diffrn_radiation_source 'fine-focus sealed tube'
_diffrn_radiation_type MoK\a
_diffrn_radiation_wavelength 0.71073
_diffrn_reflns_av_R_equivalents 0.0856
_diffrn_reflns_av_unetI/netI 0.0535
_diffrn_reflns_Laue_measured_fraction_full 0.992
_diffrn_reflns_Laue_measured_fraction_max 0.993
_diffrn_reflns_limit_h_max 11
_diffrn_reflns_limit_h_min -11
_diffrn_reflns_limit_k_max 14
_diffrn_reflns_limit_k_min -14
_diffrn_reflns_limit_l_max 19
_diffrn_reflns_limit_l_min -19
_diffrn_reflns_number 25459
_diffrn_reflns_point_group_measured_fraction_full 0.994
_diffrn_reflns_point_group_measured_fraction_max 0.994
_diffrn_reflns_theta_full 25.242
_diffrn_reflns_theta_max 26.996
_diffrn_reflns_theta_min 2.174
_diffrn_standards_number 0
_exptl_absorpt_coefficient_mu 0.053
_exptl_absorpt_correction_T_max 0.993
_exptl_absorpt_correction_T_min 0.989
_exptl_absorpt_correction_type integration
_exptl_absorpt_process_details
;
Gaussian integration (Coppens, 1970)
;
_exptl_crystal_colour yellow
_exptl_crystal_density_diffrn 1.054
_exptl_crystal_description block
_exptl_crystal_F_000 584
_exptl_crystal_size_max 0.26
_exptl_crystal_size_mid 0.18
_exptl_crystal_size_min 0.16
_refine_diff_density_max 0.230
_refine_diff_density_min -0.241
_refine_diff_density_rms 0.050
_refine_ls_extinction_method none
_refine_ls_goodness_of_fit_ref 1.056
_refine_ls_hydrogen_treatment constr
_refine_ls_matrix_type full
_refine_ls_number_parameters 190
_refine_ls_number_reflns 3702
_refine_ls_number_restraints 12
_refine_ls_restrained_S_all 1.070
_refine_ls_R_factor_all 0.0941
_refine_ls_R_factor_gt 0.0590
_refine_ls_shift/su_max 0.000
_refine_ls_shift/su_mean 0.000
_refine_ls_structure_factor_coef Fsqd
_refine_ls_weighting_details 'w=1/[\s^2^(Fo^2^)+(0.0576P)^2^+1.1181P] where P=(Fo^2^+2Fc^2^)/3'
_refine_ls_weighting_scheme calc
_refine_ls_wR_factor_gt 0.1264
_refine_ls_wR_factor_ref 0.1496
_reflns_Friedel_coverage 0.753
_reflns_Friedel_fraction_full 0.996
_reflns_Friedel_fraction_max 0.996
_reflns_number_gt 2828
_reflns_number_total 3702
_reflns_threshold_expression 'I > 2\s(I)'
_cod_data_source_file ic6b02076_si_001.cif
_cod_data_source_block 2d-
_cod_original_cell_volume 1712.96(17)
_cod_database_code 4349184
_shelx_space_group_comment
;
The symmetry employed for this shelxl refinement is uniquely defined
by the following loop, which should always be used as a source of
symmetry information in preference to the above space-group names.
They are only intended as comments.
;

loop_
_space_group_symop_operation_xyz
'x, y, z'
'-x+1/2, -y, z+1/2'
'x+1/2, -y+1/2, -z'
'-x, y+1/2, -z+1/2'

loop_
_atom_site_label
_atom_site_type_symbol
_atom_site_fract_x
_atom_site_fract_y
_atom_site_fract_z
_atom_site_U_iso_or_equiv
_atom_site_adp_type
_atom_site_occupancy
_atom_site_site_symmetry_order
_atom_site_calc_flag
_atom_site_refinement_flags_posn
_atom_site_refinement_flags_adp
C11 C -0.0017(3) 0.1420(3) 0.69451(19) 0.0190(6) Uani 1 1 d . .
C6 C -0.0606(3) 0.1077(3) 0.6102(2) 0.0204(7) Uani 1 1 d . .
C14 C 0.1245(4) 0.1917(3) 0.8532(2) 0.0311(8) Uani 1 1 d . .
H14 H 0.1687 0.2071 0.9053 0.037 Uiso 1 1 d R U
C16 C -0.0266(4) 0.0741(3) 0.7659(2) 0.0255(8) Uani 1 1 d . .
H16 H -0.0865 0.0112 0.7607 0.031 Uiso 1 1 d R U
N1 N 0.3502(3) -0.0938(3) 0.66892(19) 0.0303(7) Uani 1 1 d . .
B4 B -0.1295(5) 0.0064(4) 0.4127(3) 0.0302(9) Uani 1 1 d . .
H4 H -0.1489 -0.0148 0.3486 0.036 Uiso 1 1 d R U
C12 C 0.0849(3) 0.2381(3) 0.7054(2) 0.0233(7) Uani 1 1 d . .
H12 H 0.1012 0.2865 0.6592 0.028 Uiso 1 1 d R U
B2 B -0.1575(4) 0.1874(3) 0.5432(3) 0.0279(9) Uani 1 1 d . .
H2 H -0.1960 0.2877 0.5515 0.033 Uiso 1 1 d R U
B8 B -0.1952(4) -0.0635(3) 0.5044(3) 0.0264(8) Uani 1 1 d . .
H8A H -0.2672 -0.1287 0.5077 0.032 Uiso 1 1 d R U
C13 C 0.1467(4) 0.2619(3) 0.7835(2) 0.0267(8) Uani 1 1 d . .
H13 H 0.2036 0.3264 0.7895 0.032 Uiso 1 1 d R U
B7 B -0.2054(4) 0.0550(3) 0.5944(3) 0.0240(8) Uani 1 1 d . .
H7 H -0.2912 0.0556 0.6451 0.029 Uiso 1 1 d R U
C5 C 0.0160(4) 0.1393(3) 0.5310(2) 0.0258(7) Uani 1 1 d . .
H5 H 0.1015 0.2031 0.5417 0.031 Uiso 1 1 d R U
B1 B -0.0884(5) 0.1464(4) 0.4418(3) 0.0316(10) Uani 1 1 d . .
H1 H -0.0932 0.2225 0.3991 0.038 Uiso 1 1 d R U
B3 B -0.2484(4) 0.0794(4) 0.4856(3) 0.0279(9) Uani 1 1 d . .
H3 H -0.3580 0.0995 0.4648 0.033 Uiso 1 1 d R U
C15 C 0.0362(4) 0.0975(3) 0.8447(2) 0.0308(8) Uani 1 1 d . .
H15 H 0.0189 0.0501 0.8914 0.037 Uiso 1 1 d R U
C17 C 0.3573(5) 0.0229(4) 0.7065(3) 0.0466(11) Uani 1 1 d . .
H17A H 0.3418 0.0189 0.7673 0.056 Uiso 1 1 d R U
H17B H 0.2847 0.0696 0.6808 0.056 Uiso 1 1 d R U
H17C H 0.4493 0.0557 0.6954 0.056 Uiso 1 1 d R U
B9 B -0.0196(5) -0.0856(4) 0.4705(3) 0.0321(9) Uani 1 1 d . .
H9A H 0.0211 -0.1650 0.4502 0.039 Uiso 1 1 d R U
H9B H -0.0636 -0.0883 0.5475 0.039 Uiso 1 1 d R U
C18 C 0.4645(6) -0.1631(4) 0.7070(3) 0.0672(16) Uani 1 1 d . U
H18A H 0.4530 -0.1660 0.7682 0.081 Uiso 1 1 d R U
H18B H 0.5551 -0.1296 0.6934 0.081 Uiso 1 1 d R U
H18C H 0.4603 -0.2390 0.6840 0.081 Uiso 1 1 d R U
B10 B 0.0481(5) 0.0408(4) 0.4513(3) 0.0316(10) Uani 1 1 d . .
H10 H 0.1488 0.0648 0.4145 0.038 Uiso 1 1 d R U
C19 C 0.3747(8) -0.0866(5) 0.5748(3) 0.0745(18) Uani 1 1 d . .
H19A H 0.4634 -0.0483 0.5642 0.089 Uiso 1 1 d R U
H19B H 0.2982 -0.0445 0.5488 0.089 Uiso 1 1 d R U
H19C H 0.3782 -0.1620 0.5509 0.089 Uiso 1 1 d R U
C20 C 0.2086(6) -0.1420(6) 0.6833(5) 0.100(2) Uani 1 1 d . U
H20A H 0.2011 -0.2145 0.6550 0.120 Uiso 1 1 d R U
H20B H 0.1373 -0.0911 0.6611 0.120 Uiso 1 1 d R U
H20C H 0.1943 -0.1521 0.7438 0.120 Uiso 1 1 d R U

loop_
_atom_site_aniso_label
_atom_site_aniso_U_11
_atom_site_aniso_U_22
_atom_site_aniso_U_33
_atom_site_aniso_U_23
_atom_site_aniso_U_13
_atom_site_aniso_U_12
C11 0.0171(15) 0.0190(15) 0.0209(15) -0.0014(13) 0.0018(12) 0.0022(12)
C6 0.0205(15) 0.0186(15) 0.0222(16) 0.0031(13) -0.0006(12) 0.0006(12)
C14 0.038(2) 0.033(2) 0.0225(18) -0.0083(16) -0.0070(15) -0.0006(16)
C16 0.0271(18) 0.0235(18) 0.0258(18) -0.0017(13) 0.0026(13) -0.0045(14)
N1 0.0243(15) 0.0342(17) 0.0322(16) -0.0060(14) 0.0030(12) 0.0034(13)
B4 0.036(2) 0.034(2) 0.0205(19) -0.0009(17) -0.0043(17) -0.0061(18)
C12 0.0237(16) 0.0210(17) 0.0253(17) 0.0011(14) 0.0030(14) 0.0021(13)
B2 0.027(2) 0.024(2) 0.033(2) 0.0049(17) -0.0050(17) 0.0014(16)
B8 0.0264(19) 0.0215(19) 0.031(2) 0.0042(16) -0.0090(16) -0.0039(15)
C13 0.0247(17) 0.0224(18) 0.0331(19) -0.0064(15) -0.0023(15) -0.0031(14)
B7 0.0216(18) 0.026(2) 0.0241(19) 0.0017(16) -0.0001(15) -0.0006(15)
C5 0.0265(18) 0.0267(17) 0.0243(17) -0.0005(14) -0.0018(14) -0.0048(14)
B1 0.036(2) 0.032(2) 0.026(2) 0.0103(18) -0.0078(18) -0.0072(18)
B3 0.027(2) 0.026(2) 0.030(2) 0.0044(17) -0.0102(16) -0.0020(16)
C15 0.041(2) 0.033(2) 0.0187(17) 0.0021(15) 0.0037(14) -0.0057(16)
C17 0.043(2) 0.038(2) 0.059(3) -0.014(2) 0.003(2) 0.0009(19)
B9 0.032(2) 0.031(2) 0.033(2) -0.0090(18) -0.0053(17) 0.0013(18)
C18 0.099(4) 0.052(3) 0.051(3) -0.008(2) -0.033(3) 0.032(3)
B10 0.029(2) 0.039(2) 0.027(2) -0.0051(18) -0.0006(17) -0.0066(18)
C19 0.110(5) 0.074(4) 0.039(3) -0.002(3) -0.014(3) 0.032(4)
C20 0.061(3) 0.064(4) 0.174(7) -0.025(4) 0.042(4) -0.028(3)

loop_
_atom_type_symbol
_atom_type_description
_atom_type_scat_dispersion_real
_atom_type_scat_dispersion_imag
_atom_type_scat_source
C C 0.0033 0.0016 'International Tables Vol C Tables 4.2.6.8 and 6.1.1.4'
H H 0.0000 0.0000 'International Tables Vol C Tables 4.2.6.8 and 6.1.1.4'
B B 0.0013 0.0007 'International Tables Vol C Tables 4.2.6.8 and 6.1.1.4'
N N 0.0061 0.0033 'International Tables Vol C Tables 4.2.6.8 and 6.1.1.4'

loop_
_exptl_crystal_face_index_h
_exptl_crystal_face_index_k
_exptl_crystal_face_index_l
_exptl_crystal_face_perp_dist
1 0 0 0.131
-1 0 0 0.094
0 -1 0 0.058
0 1 0 0.089
0 0 -1 0.055
0 0 1 0.078

loop_
_geom_angle_atom_site_label_1
_geom_angle_atom_site_label_2
_geom_angle_atom_site_label_3
_geom_angle
C16 C11 C12 117.5(3)
C16 C11 C6 119.6(3)
C12 C11 C6 122.8(3)
C5 C6 C11 119.5(3)
C5 C6 B7 113.8(3)
C11 C6 B7 126.2(3)
C5 C6 B2 66.5(2)
C11 C6 B2 127.3(3)
B7 C6 B2 68.8(2)
C13 C14 C15 119.4(3)
C13 C14 H14 120.4
C15 C14 H14 120.3
C11 C16 C15 121.6(3)
C11 C16 H16 119.1
C15 C16 H16 119.3
C20 N1 C18 112.7(5)
C20 N1 C19 108.3(5)
C18 N1 C19 108.5(4)
C20 N1 C17 109.6(4)
C18 N1 C17 108.4(3)
C19 N1 C17 109.2(4)
B9 B4 B1 108.5(3)
B9 B4 B8 59.9(2)
B1 B4 B8 107.7(3)
B9 B4 B3 109.4(3)
B1 B4 B3 61.8(2)
B8 B4 B3 59.6(2)
B9 B4 B10 54.8(2)
B1 B4 B10 60.2(2)
B8 B4 B10 99.0(3)
B3 B4 B10 104.6(3)
B9 B4 H4 116.8
B1 B4 H4 120.6
B8 B4 H4 127.3
B3 B4 H4 127.3
B10 B4 H4 121.9
C13 C12 C11 120.9(3)
C13 C12 H12 119.6
C11 C12 H12 119.5
C6 B2 C5 51.37(19)
C6 B2 B3 100.4(3)
C5 B2 B3 99.4(3)
C6 B2 B1 102.0(3)
C5 B2 B1 58.1(2)
B3 B2 B1 62.0(2)
C6 B2 B7 51.5(2)
C5 B2 B7 90.2(3)
B3 B2 B7 59.3(2)
B1 B2 B7 104.6(3)
C6 B2 H2 128.7
C5 B2 H2 126.5
B3 B2 H2 126.3
B1 B2 H2 117.2
B7 B2 H2 134.4
B9 B8 B4 59.6(2)
B9 B8 B3 110.8(3)
B4 B8 B3 61.6(2)
B9 B8 B7 111.3(3)
B4 B8 B7 105.4(3)
B3 B8 B7 55.9(2)
B9 B8 H8A 121.8
B4 B8 H8A 128.5
B3 B8 H8A 122.0
B7 B8 H8A 117.2
B9 B8 H9B 45.7
B4 B8 H9B 100.0
B3 B8 H9B 120.7
B7 B8 H9B 81.4
H8A B8 H9B 113.1
C14 C13 C12 120.9(3)
C14 C13 H13 119.6
C12 C13 H13 119.6
C6 B7 B3 107.2(3)
C6 B7 B2 59.7(2)
B3 B7 B2 59.5(2)
C6 B7 B8 111.1(3)
B3 B7 B8 56.2(2)
B2 B7 B8 106.2(3)
C6 B7 H7 121.5
B3 B7 H7 120.7
B2 B7 H7 118.9
B8 B7 H7 122.4
C6 C5 B1 114.6(3)
C6 C5 B10 121.4(3)
B1 C5 B10 62.8(2)
C6 C5 B2 62.1(2)
B1 C5 B2 62.2(2)
B10 C5 B2 117.4(3)
C6 C5 H5 113.3
B1 C5 H5 120.3
B10 C5 H5 115.7
B2 C5 H5 116.3
C5 B1 B4 107.0(3)
C5 B1 B2 59.7(2)
B4 B1 B2 113.9(3)
C5 B1 B10 59.1(2)
B4 B1 B10 61.9(3)
B2 B1 B10 112.0(3)
C5 B1 B3 98.4(3)
B4 B1 B3 60.7(2)
B2 B1 B3 58.9(2)
B10 B1 B3 105.1(3)
C5 B1 H1 123.4
B4 B1 H1 126.1
B2 B1 H1 107.5
B10 B1 H1 129.3
B3 B1 H1 122.3
B7 B3 B2 61.2(2)
B7 B3 B8 67.9(2)
B2 B3 B8 117.1(3)
B7 B3 B4 112.7(3)
B2 B3 B4 111.2(3)
B8 B3 B4 58.8(2)
B7 B3 B1 104.0(3)
B2 B3 B1 59.1(2)
B8 B3 B1 103.7(3)
B4 B3 B1 57.4(2)
B7 B3 H3 121.9
B2 B3 H3 116.4
B8 B3 H3 120.8
B4 B3 H3 119.4
B1 B3 H3 124.3
C14 C15 C16 119.6(3)
C14 C15 H15 120.3
C16 C15 H15 120.1
N1 C17 H17A 109.6
N1 C17 H17B 109.1
H17A C17 H17B 109.5
N1 C17 H17C 109.7
H17A C17 H17C 109.5
H17B C17 H17C 109.5
B10 B9 B4 64.9(3)
B10 B9 B8 106.6(3)
B4 B9 B8 60.5(2)
B10 B9 H9A 127.0
B4 B9 H9A 127.2
B8 B9 H9A 124.2
B10 B9 H9B 108.7
B4 B9 H9B 108.2
B8 B9 H9B 54.0
H9A B9 H9B 112.3
N1 C18 H18A 109.8
N1 C18 H18B 109.2
H18A C18 H18B 109.5
N1 C18 H18C 109.4
H18A C18 H18C 109.5
H18B C18 H18C 109.5
B9 B10 C5 113.9(3)
B9 B10 B1 111.3(3)
C5 B10 B1 58.0(2)
B9 B10 B4 60.3(2)
C5 B10 B4 103.2(3)
B1 B10 B4 58.0(2)
B9 B10 H10 129.5
C5 B10 H10 110.0
B1 B10 H10 112.4
B4 B10 H10 130.4
N1 C19 H19A 109.4
N1 C19 H19B 109.4
H19A C19 H19B 109.5
N1 C19 H19C 109.7
H19A C19 H19C 109.5
H19B C19 H19C 109.5
N1 C20 H20A 109.8
N1 C20 H20B 109.7
H20A C20 H20B 109.5
N1 C20 H20C 109.0
H20A C20 H20C 109.5
H20B C20 H20C 109.5

loop_
_geom_bond_atom_site_label_1
_geom_bond_atom_site_label_2
_geom_bond_distance
C11 C16 1.387(4)
C11 C12 1.400(5)
C11 C6 1.481(4)
C6 C5 1.475(5)
C6 B7 1.512(5)
C6 B2 1.669(5)
C14 C13 1.378(5)
C14 C15 1.386(5)
C14 H14 0.9301
C16 C15 1.390(5)
C16 H16 0.9300
N1 C20 1.460(6)
N1 C18 1.470(5)
N1 C19 1.487(6)
N1 C17 1.489(5)
B4 B9 1.742(6)
B4 B1 1.746(6)
B4 B8 1.758(6)
B4 B3 1.807(6)
B4 B10 1.815(6)
B4 H4 1.0463
C12 C13 1.377(5)
C12 H12 0.9300
B2 C5 1.732(5)
B2 B3 1.771(6)
B2 B1 1.775(6)
B2 B7 1.801(6)
B2 H2 1.2374
B8 B9 1.748(6)
B8 B3 1.772(6)
B8 B7 1.977(6)
B8 H8A 1.0203
B8 H9B 1.4354
C13 H13 0.9302
B7 B3 1.766(6)
B7 H7 1.1283
C5 B1 1.703(5)
C5 B10 1.723(5)
C5 H5 1.1081
B1 B10 1.786(7)
B1 B3 1.825(6)
B1 H1 1.1145
B3 H3 1.1030
C15 H15 0.9300
C17 H17A 0.9600
C17 H17B 0.9600
C17 H17C 0.9600
B9 B10 1.639(6)
B9 H9A 1.0551
B9 H9B 1.2692
C18 H18A 0.9600
C18 H18B 0.9600
C18 H18C 0.9600
B10 H10 1.1402
C19 H19A 0.9600
C19 H19B 0.9600
C19 H19C 0.9600
C20 H20A 0.9600
C20 H20B 0.9601
C20 H20C 0.9600
